data_7236024
loop_
_publ_author_name
'Preda, Ana Maria'
'Ra\,t, Ciprian I.'
'Silvestru, Cristian'
'Lang, Heinrich'
'R\"uffer, Tobias'
'Mehring, Michael'

_publ_section_title
;
 Hypervalent diorganoantimony(iii) fluorides via diorganoantimony(iii)
 cations -- a general method of synthesis
;
_journal_issue 121
_journal_name_full 'RSC Advances'
_journal_page_first 99832
_journal_paper_doi 10.1039/C5RA21788A
_journal_volume 5
_journal_year 2015
_chemical_formula_moiety 'C25 H27 F N Sb'
_chemical_formula_sum 'C25 H27 F N Sb'
_chemical_formula_weight 482.23
_space_group_IT_number 9
_space_group_name_Hall 'C -2yc'
_space_group_name_H-M_alt 'C 1 c 1'
_symmetry_cell_setting monoclinic
_symmetry_space_group_name_Hall 'C -2yc'
_symmetry_space_group_name_H-M 'C 1 c 1'
_atom_sites_solution_hydrogens geom
_atom_sites_solution_primary direct
_atom_sites_solution_secondary difmap
_audit_creation_method SHELXL-97
_audit_update_record
;
2015-04-04 deposited with the CCDC.
2015-11-10 downloaded from the CCDC.
;
_cell_angle_alpha 90.00
_cell_angle_beta 100.706(4)
_cell_angle_gamma 90.00
_cell_formula_units_Z 4
_cell_length_a 15.136(2)
_cell_length_b 10.038(2)
_cell_length_c 15.178(3)
_cell_measurement_reflns_used 6921
_cell_measurement_temperature 297(2)
_cell_measurement_theta_max 27.20
_cell_measurement_theta_min 2.45
_cell_volume 2265.9(7)
_computing_cell_refinement 'Bruker SMART'
_computing_data_collection 'Bruker SMART'
_computing_data_reduction 'Bruker SAINT'
_computing_molecular_graphics 'Bruker SHELXTL'
_computing_publication_material 'Bruker SHELXTL'
_computing_structure_refinement 'Bruker SHELXTL'
_computing_structure_solution 'Bruker SHELXTL'
_diffrn_ambient_temperature 297(2)
_diffrn_measured_fraction_theta_full 0.999
_diffrn_measured_fraction_theta_max 0.999
_diffrn_measurement_device_type 'CCD area detector'
_diffrn_measurement_method 'phi and omega scans'
_diffrn_radiation_monochromator graphite
_diffrn_radiation_source 'fine-focus sealed tube'
_diffrn_radiation_type MoK\a
_diffrn_radiation_wavelength 0.71073
_diffrn_reflns_av_R_equivalents 0.0227
_diffrn_reflns_av_sigmaI/netI 0.0304
_diffrn_reflns_limit_h_max 17
_diffrn_reflns_limit_h_min -17
_diffrn_reflns_limit_k_max 11
_diffrn_reflns_limit_k_min -11
_diffrn_reflns_limit_l_max 18
_diffrn_reflns_limit_l_min -18
_diffrn_reflns_number 10576
_diffrn_reflns_theta_full 25.00
_diffrn_reflns_theta_max 25.00
_diffrn_reflns_theta_min 2.45
_exptl_absorpt_coefficient_mu 1.235
_exptl_absorpt_correction_T_max 0.7477
_exptl_absorpt_correction_T_min 0.6934
_exptl_absorpt_correction_type multi-scan
_exptl_absorpt_process_details 'Bruker, 2001.'
_exptl_crystal_colour colourless
_exptl_crystal_density_diffrn 1.414
_exptl_crystal_density_method 'not measured'
_exptl_crystal_description block
_exptl_crystal_F_000 976
_exptl_crystal_size_max 0.32
_exptl_crystal_size_mid 0.29
_exptl_crystal_size_min 0.25
_refine_diff_density_max 0.557
_refine_diff_density_min -0.344
_refine_diff_density_rms 0.043
_refine_ls_abs_structure_details 'Flack H D (1983), Acta Cryst. A39, 876-881'
_refine_ls_abs_structure_Flack -0.006(18)
_refine_ls_extinction_method none
_refine_ls_goodness_of_fit_ref 1.077
_refine_ls_hydrogen_treatment constr
_refine_ls_matrix_type full
_refine_ls_number_parameters 257
_refine_ls_number_reflns 3944
_refine_ls_number_restraints 2
_refine_ls_restrained_S_all 1.077
_refine_ls_R_factor_all 0.0220
_refine_ls_R_factor_gt 0.0215
_refine_ls_shift/su_max 0.001
_refine_ls_shift/su_mean 0.000
_refine_ls_structure_factor_coef Fsqd
_refine_ls_weighting_details 'calc w=1/[\s^2^(Fo^2^)+(0.0226P)^2^+0.2070P] where P=(Fo^2^+2Fc^2^)/3'
_refine_ls_weighting_scheme calc
_refine_ls_wR_factor_gt 0.0499
_refine_ls_wR_factor_ref 0.0501
_reflns_number_gt 3879
_reflns_number_total 3944
_reflns_threshold_expression >2sigma(I)
_cod_data_source_file c5ra21788a2.cif
_cod_data_source_block 632r
_cod_depositor_comments
;
The following automatic conversions were performed:

data item '_symmetry_cell_setting' value 'Monoclinic' was changed to
'monoclinic' in accordance with the
/home/saulius/struct/COD-crude-data/automatic-downloads/DataCite-retrospective/RSC/depositions/lib/dictionaries/cif_core.dic
dictionary named 'cif_core.dic' version 2.4.2 last updated on
2011-04-26.

Automatic conversion script
Id: cif_fix_values 6909 2019-04-08 15:41:33Z antanas 
;
_cod_original_cell_volume 2266.0(8)
_cod_original_sg_symbol_Hall 'C -2yc '
_cod_original_sg_symbol_H-M 'Cc   '
_cod_database_code 7236024

loop_
_symmetry_equiv_pos_as_xyz
'x, y, z'
'x, -y, z+1/2'
'x+1/2, y+1/2, z'
'x+1/2, -y+1/2, z+1/2'

loop_
_atom_site_label
_atom_site_type_symbol
_atom_site_fract_x
_atom_site_fract_y
_atom_site_fract_z
_atom_site_U_iso_or_equiv
_atom_site_adp_type
_atom_site_occupancy
_atom_site_symmetry_multiplicity
_atom_site_calc_flag
_atom_site_refinement_flags
C1 C 0.03578(19) 0.4588(3) 0.80061(19) 0.0421(6) Uani 1 1 d .
C2 C 0.0405(2) 0.4326(3) 0.89181(19) 0.0431(7) Uani 1 1 d .
C3 C 0.0482(3) 0.3048(3) 0.9243(3) 0.0602(9) Uani 1 1 d .
H3 H 0.0515 0.2893 0.9852 0.072 Uiso 1 1 calc R
C4 C 0.0512(3) 0.1994(4) 0.8667(3) 0.0692(10) Uani 1 1 d .
H4 H 0.0562 0.1126 0.8886 0.083 Uiso 1 1 calc R
C5 C 0.0469(3) 0.2229(4) 0.7779(3) 0.0682(10) Uani 1 1 d .
H5 H 0.0497 0.1516 0.7394 0.082 Uiso 1 1 calc R
C6 C 0.0383(3) 0.3504(3) 0.7438(2) 0.0556(9) Uani 1 1 d .
H6 H 0.0341 0.3642 0.6826 0.067 Uiso 1 1 calc R
C7 C 0.0386(2) 0.5453(3) 0.95109(19) 0.0467(7) Uani 1 1 d .
H7 H 0.0394 0.5312 1.0118 0.056 Uiso 1 1 calc R
C8 C 0.0370(2) 0.7774(3) 0.97683(18) 0.0433(6) Uani 1 1 d .
C9 C -0.0438(3) 0.8412(3) 0.9791(2) 0.0565(9) Uani 1 1 d .
C10 C -0.0396(3) 0.9594(4) 1.0284(3) 0.0727(11) Uani 1 1 d .
H10 H -0.0924 1.0047 1.0320 0.087 Uiso 1 1 calc R
C11 C 0.0406(4) 1.0089(3) 1.0714(3) 0.0816(13) Uani 1 1 d .
H11 H 0.0420 1.0888 1.1027 0.098 Uiso 1 1 calc R
C12 C 0.1181(3) 0.9436(4) 1.0691(2) 0.0756(11) Uani 1 1 d .
H12 H 0.1719 0.9788 1.1000 0.091 Uiso 1 1 calc R
C13 C 0.1198(3) 0.8247(3) 1.0219(2) 0.0558(9) Uani 1 1 d .
C14 C -0.1331(3) 0.7853(5) 0.9351(3) 0.0717(10) Uani 1 1 d .
H14 H -0.1213 0.7113 0.8968 0.086 Uiso 1 1 calc R
C15 C -0.1924(4) 0.8836(7) 0.8765(5) 0.124(2) Uani 1 1 d .
H15A H -0.2088 0.9543 0.9129 0.186 Uiso 1 1 calc R
H15B H -0.2456 0.8393 0.8463 0.186 Uiso 1 1 calc R
H15C H -0.1604 0.9200 0.8330 0.186 Uiso 1 1 calc R
C16 C -0.1836(4) 0.7290(7) 1.0050(4) 0.1199(19) Uani 1 1 d .
H16A H -0.1472 0.6626 1.0401 0.180 Uiso 1 1 calc R
H16B H -0.2389 0.6894 0.9753 0.180 Uiso 1 1 calc R
H16C H -0.1964 0.7994 1.0435 0.180 Uiso 1 1 calc R
C17 C 0.2067(2) 0.7500(4) 1.0231(3) 0.0650(10) Uani 1 1 d .
H17 H 0.1994 0.6958 0.9685 0.078 Uiso 1 1 calc R
C18 C 0.2254(4) 0.6564(4) 1.1028(4) 0.0878(14) Uani 1 1 d .
H18A H 0.2336 0.7072 1.1573 0.132 Uiso 1 1 calc R
H18B H 0.2789 0.6061 1.1007 0.132 Uiso 1 1 calc R
H18C H 0.1756 0.5966 1.1009 0.132 Uiso 1 1 calc R
C19 C 0.2880(4) 0.8406(5) 1.0244(4) 0.110(2) Uani 1 1 d .
H19A H 0.2732 0.9087 0.9797 0.164 Uiso 1 1 calc R
H19B H 0.3376 0.7889 1.0119 0.164 Uiso 1 1 calc R
H19C H 0.3043 0.8811 1.0824 0.164 Uiso 1 1 calc R
C20 C 0.1365(2) 0.7418(3) 0.76746(19) 0.0454(7) Uani 1 1 d .
C21 C 0.1474(3) 0.8738(4) 0.7897(3) 0.0661(10) Uani 1 1 d .
H21 H 0.0994 0.9216 0.8041 0.079 Uiso 1 1 calc R
C22 C 0.2278(4) 0.9361(5) 0.7910(3) 0.0912(15) Uani 1 1 d .
H22 H 0.2347 1.0260 0.8056 0.109 Uiso 1 1 calc R
C23 C 0.2979(4) 0.8644(8) 0.7706(4) 0.116(2) Uani 1 1 d .
H23 H 0.3533 0.9054 0.7723 0.139 Uiso 1 1 calc R
C24 C 0.2873(3) 0.7329(8) 0.7478(4) 0.1103(18) Uani 1 1 d .
H24 H 0.3352 0.6853 0.7329 0.132 Uiso 1 1 calc R
C25 C 0.2073(3) 0.6719(4) 0.7467(3) 0.0737(11) Uani 1 1 d .
H25 H 0.2005 0.5822 0.7317 0.088 Uiso 1 1 calc R
F1 F 0.01430(15) 0.5975(2) 0.63125(12) 0.0666(5) Uani 1 1 d .
N1 N 0.03580(18) 0.6632(2) 0.92048(18) 0.0398(6) Uani 1 1 d .
Sb1 Sb 0.006283(17) 0.657194(14) 0.755162(17) 0.04287(6) Uani 1 1 d .

loop_
_atom_site_aniso_label
_atom_site_aniso_U_11
_atom_site_aniso_U_22
_atom_site_aniso_U_33
_atom_site_aniso_U_23
_atom_site_aniso_U_13
_atom_site_aniso_U_12
C1 0.0426(15) 0.0454(16) 0.0399(15) -0.0026(13) 0.0121(12) -0.0048(12)
C2 0.0499(16) 0.0392(15) 0.0425(16) -0.0013(12) 0.0146(13) -0.0013(12)
C3 0.085(3) 0.0468(17) 0.053(2) 0.0038(15) 0.0233(18) -0.0022(17)
C4 0.100(3) 0.0418(17) 0.071(3) -0.0042(17) 0.029(2) -0.0001(19)
C5 0.090(3) 0.051(2) 0.069(3) -0.0190(18) 0.029(2) -0.0047(18)
C6 0.065(2) 0.062(2) 0.0431(19) -0.0149(15) 0.0178(16) -0.0054(15)
C7 0.0571(18) 0.0522(18) 0.0330(15) -0.0006(13) 0.0140(13) 0.0008(15)
C8 0.0623(19) 0.0403(15) 0.0276(14) 0.0022(12) 0.0094(13) -0.0002(14)
C9 0.075(2) 0.053(2) 0.0409(18) -0.0010(14) 0.0106(17) 0.0133(16)
C10 0.114(3) 0.054(2) 0.051(2) -0.0059(17) 0.017(2) 0.025(2)
C11 0.151(4) 0.042(2) 0.050(2) -0.0123(16) 0.013(3) 0.000(2)
C12 0.112(3) 0.067(2) 0.0426(19) -0.0027(17) 0.002(2) -0.024(2)
C13 0.076(2) 0.057(2) 0.0329(16) 0.0022(13) 0.0057(16) -0.0112(16)
C14 0.059(2) 0.087(3) 0.068(2) -0.016(2) 0.0099(19) 0.021(2)
C15 0.093(4) 0.153(5) 0.111(5) 0.022(4) -0.018(3) 0.032(4)
C16 0.100(4) 0.154(5) 0.108(4) 0.003(4) 0.024(3) -0.022(4)
C17 0.056(2) 0.091(3) 0.046(2) -0.0021(18) 0.0034(16) -0.0136(19)
C18 0.080(3) 0.101(4) 0.081(3) 0.016(2) 0.013(3) 0.021(2)
C19 0.076(3) 0.156(6) 0.090(4) 0.021(3) -0.005(3) -0.041(3)
C20 0.0482(16) 0.0506(18) 0.0371(15) 0.0078(13) 0.0069(13) -0.0051(13)
C21 0.078(3) 0.057(2) 0.060(2) 0.0057(17) 0.007(2) -0.0107(18)
C22 0.103(4) 0.082(3) 0.082(3) 0.012(2) -0.002(3) -0.041(3)
C23 0.072(4) 0.179(7) 0.094(4) 0.013(4) 0.011(3) -0.060(4)
C24 0.060(3) 0.160(6) 0.117(5) -0.011(4) 0.033(3) -0.007(3)
C25 0.061(2) 0.083(3) 0.082(3) -0.008(2) 0.024(2) 0.0006(18)
F1 0.0896(15) 0.0791(14) 0.0317(9) -0.0059(10) 0.0127(10) -0.0048(12)
N1 0.0462(14) 0.0411(14) 0.0331(13) -0.0035(10) 0.0096(11) -0.0002(10)
Sb1 0.04376(9) 0.05083(10) 0.03354(9) -0.00010(14) 0.00596(6) 0.00130(16)

loop_
_atom_type_symbol
_atom_type_description
_atom_type_scat_dispersion_real
_atom_type_scat_dispersion_imag
_atom_type_scat_source
C C 0.0033 0.0016 'International Tables Vol C Tables 4.2.6.8 and 6.1.1.4'
H H 0.0000 0.0000 'International Tables Vol C Tables 4.2.6.8 and 6.1.1.4'
N N 0.0061 0.0033 'International Tables Vol C Tables 4.2.6.8 and 6.1.1.4'
F F 0.0171 0.0103 'International Tables Vol C Tables 4.2.6.8 and 6.1.1.4'
Sb Sb -0.5866 1.5461 'International Tables Vol C Tables 4.2.6.8 and 6.1.1.4'

loop_
_geom_angle_atom_site_label_1
_geom_angle_atom_site_label_2
_geom_angle_atom_site_label_3
_geom_angle
C6 C1 C2 117.6(3)
C6 C1 Sb1 123.9(2)
C2 C1 Sb1 117.8(2)
C3 C2 C1 121.1(3)
C3 C2 C7 121.2(3)
C1 C2 C7 117.7(3)
C2 C3 C4 120.1(3)
C2 C3 H3 120.0
C4 C3 H3 120.0
C5 C4 C3 119.6(3)
C5 C4 H4 120.2
C3 C4 H4 120.2
C4 C5 C6 121.2(3)
C4 C5 H5 119.4
C6 C5 H5 119.4
C5 C6 C1 120.3(3)
C5 C6 H6 119.8
C1 C6 H6 119.8
N1 C7 C2 120.3(3)
N1 C7 H7 119.9
C2 C7 H7 119.9
C9 C8 C13 123.1(3)
C9 C8 N1 118.2(3)
C13 C8 N1 118.6(3)
C8 C9 C10 116.9(4)
C8 C9 C14 122.8(3)
C10 C9 C14 120.2(4)
C11 C10 C9 121.0(4)
C11 C10 H10 119.5
C9 C10 H10 119.5
C12 C11 C10 120.8(3)
C12 C11 H11 119.6
C10 C11 H11 119.6
C11 C12 C13 121.9(4)
C11 C12 H12 119.1
C13 C12 H12 119.1
C8 C13 C12 116.3(4)
C8 C13 C17 122.4(3)
C12 C13 C17 121.2(4)
C9 C14 C15 113.9(4)
C9 C14 C16 110.8(4)
C15 C14 C16 109.4(4)
C9 C14 H14 107.5
C15 C14 H14 107.5
C16 C14 H14 107.5
C14 C15 H15A 109.5
C14 C15 H15B 109.5
H15A C15 H15B 109.5
C14 C15 H15C 109.5
H15A C15 H15C 109.5
H15B C15 H15C 109.5
C14 C16 H16A 109.5
C14 C16 H16B 109.5
H16A C16 H16B 109.5
C14 C16 H16C 109.5
H16A C16 H16C 109.5
H16B C16 H16C 109.5
C13 C17 C18 110.5(3)
C13 C17 C19 113.7(4)
C18 C17 C19 109.1(4)
C13 C17 H17 107.8
C18 C17 H17 107.8
C19 C17 H17 107.8
C17 C18 H18A 109.5
C17 C18 H18B 109.5
H18A C18 H18B 109.5
C17 C18 H18C 109.5
H18A C18 H18C 109.5
H18B C18 H18C 109.5
C17 C19 H19A 109.5
C17 C19 H19B 109.5
H19A C19 H19B 109.5
C17 C19 H19C 109.5
H19A C19 H19C 109.5
H19B C19 H19C 109.5
C25 C20 C21 119.3(3)
C25 C20 Sb1 122.0(3)
C21 C20 Sb1 118.5(3)
C22 C21 C20 120.9(4)
C22 C21 H21 119.6
C20 C21 H21 119.6
C23 C22 C21 118.9(5)
C23 C22 H22 120.5
C21 C22 H22 120.5
C22 C23 C24 120.5(5)
C22 C23 H23 119.7
C24 C23 H23 119.7
C25 C24 C23 120.1(5)
C25 C24 H24 120.0
C23 C24 H24 120.0
C24 C25 C20 120.2(4)
C24 C25 H25 119.9
C20 C25 H25 119.9
C7 N1 C8 122.2(3)
C7 N1 Sb1 109.7(2)
C8 N1 Sb1 127.52(18)
F1 Sb1 C20 89.14(10)
F1 Sb1 C1 88.79(10)
C20 Sb1 C1 102.16(11)
F1 Sb1 N1 158.98(9)
C20 Sb1 N1 84.89(10)
C1 Sb1 N1 72.89(9)

loop_
_geom_bond_atom_site_label_1
_geom_bond_atom_site_label_2
_geom_bond_distance
C1 C6 1.393(4)
C1 C2 1.398(4)
C1 Sb1 2.127(3)
C2 C3 1.372(5)
C2 C7 1.449(4)
C3 C4 1.378(5)
C3 H3 0.9300
C4 C5 1.359(6)
C4 H4 0.9300
C5 C6 1.378(5)
C5 H5 0.9300
C6 H6 0.9300
C7 N1 1.270(4)
C7 H7 0.9300
C8 C9 1.387(5)
C8 C13 1.394(5)
C8 N1 1.428(4)
C9 C10 1.398(5)
C9 C14 1.500(6)
C10 C11 1.361(7)
C10 H10 0.9300
C11 C12 1.350(6)
C11 H11 0.9300
C12 C13 1.394(5)
C12 H12 0.9300
C13 C17 1.512(5)
C14 C15 1.508(7)
C14 C16 1.526(7)
C14 H14 0.9800
C15 H15A 0.9600
C15 H15B 0.9600
C15 H15C 0.9600
C16 H16A 0.9600
C16 H16B 0.9600
C16 H16C 0.9600
C17 C18 1.517(6)
C17 C19 1.528(6)
C17 H17 0.9800
C18 H18A 0.9600
C18 H18B 0.9600
C18 H18C 0.9600
C19 H19A 0.9600
C19 H19B 0.9600
C19 H19C 0.9600
C20 C25 1.366(5)
C20 C21 1.370(5)
C20 Sb1 2.122(3)
C21 C22 1.365(6)
C21 H21 0.9300
C22 C23 1.364(8)
C22 H22 0.9300
C23 C24 1.367(9)
C23 H23 0.9300
C24 C25 1.355(7)
C24 H24 0.9300
C25 H25 0.9300
F1 Sb1 1.9989(18)
N1 Sb1 2.466(3)

loop_
_geom_torsion_atom_site_label_1
_geom_torsion_atom_site_label_2
_geom_torsion_atom_site_label_3
_geom_torsion_atom_site_label_4
_geom_torsion
C6 C1 C2 C3 0.7(5)
Sb1 C1 C2 C3 171.9(3)
C6 C1 C2 C7 179.6(3)
Sb1 C1 C2 C7 -9.2(4)
C1 C2 C3 C4 -0.2(6)
C7 C2 C3 C4 -179.0(4)
C2 C3 C4 C5 0.3(7)
C3 C4 C5 C6 -0.9(7)
C4 C5 C6 C1 1.4(6)
C2 C1 C6 C5 -1.3(5)
Sb1 C1 C6 C5 -171.9(3)
C3 C2 C7 N1 176.6(3)
C1 C2 C7 N1 -2.3(4)
C13 C8 C9 C10 0.9(5)
N1 C8 C9 C10 -174.4(3)
C13 C8 C9 C14 -176.1(3)
N1 C8 C9 C14 8.5(5)
C8 C9 C10 C11 0.5(5)
C14 C9 C10 C11 177.6(4)
C9 C10 C11 C12 -1.5(6)
C10 C11 C12 C13 1.1(6)
C9 C8 C13 C12 -1.3(5)
N1 C8 C13 C12 174.0(3)
C9 C8 C13 C17 176.5(3)
N1 C8 C13 C17 -8.2(5)
C11 C12 C13 C8 0.2(5)
C11 C12 C13 C17 -177.6(3)
C8 C9 C14 C15 -130.5(4)
C10 C9 C14 C15 52.5(6)
C8 C9 C14 C16 105.6(5)
C10 C9 C14 C16 -71.4(5)
C8 C13 C17 C18 -90.7(4)
C12 C13 C17 C18 86.9(4)
C8 C13 C17 C19 146.2(4)
C12 C13 C17 C19 -36.1(5)
C25 C20 C21 C22 0.2(6)
Sb1 C20 C21 C22 -174.4(3)
C20 C21 C22 C23 -0.7(7)
C21 C22 C23 C24 1.1(8)
C22 C23 C24 C25 -1.2(10)
C23 C24 C25 C20 0.7(9)
C21 C20 C25 C24 -0.3(7)
Sb1 C20 C25 C24 174.1(4)
C2 C7 N1 C8 -177.7(3)
C2 C7 N1 Sb1 10.4(4)
C9 C8 N1 C7 -100.8(4)
C13 C8 N1 C7 83.6(4)
C9 C8 N1 Sb1 69.5(3)
C13 C8 N1 Sb1 -106.1(3)
C25 C20 Sb1 F1 -49.5(3)
C21 C20 Sb1 F1 124.9(3)
C25 C20 Sb1 C1 39.1(3)
C21 C20 Sb1 C1 -146.5(3)
C25 C20 Sb1 N1 110.3(3)
C21 C20 Sb1 N1 -75.3(3)
C6 C1 Sb1 F1 -9.5(3)
C2 C1 Sb1 F1 179.8(2)
C6 C1 Sb1 C20 -98.4(3)
C2 C1 Sb1 C20 90.9(2)
C6 C1 Sb1 N1 -179.1(3)
C2 C1 Sb1 N1 10.3(2)
C7 N1 Sb1 F1 -41.5(4)
C8 N1 Sb1 F1 147.2(3)
C7 N1 Sb1 C20 -115.5(2)
C8 N1 Sb1 C20 73.2(3)
C7 N1 Sb1 C1 -11.1(2)
C8 N1 Sb1 C1 177.6(3)
